data_7127064
loop_
_publ_author_name
'Andr\'es Cast\'an, Jos\'e Mar\'ia'
'Dalinot, Cl\'ement'
'Dayneko, Sergey'
'Abad Galan, Laura'
'Sim\'on Marqu\'es, Pablo'
'Al\'ev\^eque, Olivier'
'Allain, Magali'
'Maury, Olivier'
'Favereau, Ludovic'
'Blanchard, Philippe'
'Welch, Gregory C.'
'Cabanetos, Cl\'ement'

_publ_section_title
;
 Synthesis, characterization and use of benzothioxanthene imide based
 dimers.
;
_journal_issue 70
_journal_name_full 'Chemical communications (Cambridge, England)'
_journal_page_first 10131
_journal_page_last 10134
_journal_paper_doi 10.1039/d0cc04556j
_journal_volume 56
_journal_year 2020
_chemical_formula_moiety 'C46 H36 N2 O4 S2, 2 (C H Cl3)'
_chemical_formula_sum 'C48 H38 Cl6 N2 O4 S2'
_chemical_formula_weight 983.62
_space_group_IT_number 2
_space_group_name_Hall '-P 1'
_space_group_name_H-M_alt 'P -1'
_symmetry_cell_setting triclinic
_symmetry_Int_Tables_number 2
_symmetry_space_group_name_Hall '-P 1'
_symmetry_space_group_name_H-M 'P -1'
_atom_sites_solution_hydrogens geom
_atom_sites_solution_primary dual
_atom_sites_solution_secondary difmap
_audit_creation_date 2020-01-20T14:32:40-00:00
_audit_creation_method 'WinGX routine CIF_UPDATE'
_audit_update_record
;
2020-06-29 deposited with the CCDC.	2020-08-10 downloaded from the CCDC.
;
_cell_angle_alpha 83.284(2)
_cell_angle_beta 87.291(2)
_cell_angle_gamma 83.287(2)
_cell_formula_units_Z 2
_cell_length_a 9.3061(2)
_cell_length_b 13.3044(3)
_cell_length_c 18.0105(4)
_cell_measurement_reflns_used 12919
_cell_measurement_temperature 150.00(10)
_cell_measurement_theta_max 75.942
_cell_measurement_theta_min 3.34
_cell_volume 2198.16(9)
_computing_cell_refinement 'CrysAlisPro 1.171.40.45a (Rigaku OD, 2019)'
_computing_data_collection 'CrysAlisPro 1.171.40.45a (Rigaku OD, 2019)'
_computing_data_reduction 'CrysAlisPro 1.171.40.45a (Rigaku OD, 2019)'
_computing_molecular_graphics 'DIAMOND 3.2k (Crystal Impact GbR, 2014)'
_computing_publication_material 'WinGX publication routines (Farrugia, V2018)'
_computing_structure_refinement 'SHELXL-2018/3 (Sheldrick, 2018)'
_computing_structure_solution 'SHELXT-2018/2 (Sheldrick, 2018)'
_diffrn_ambient_temperature 150.00(10)
_diffrn_detector_area_resol_mean 5.199
_diffrn_measured_fraction_theta_full 0.981
_diffrn_measured_fraction_theta_max 0.954
_diffrn_measurement_device_type 'SuperNova, Single source at offset, AtlasS2'
_diffrn_measurement_method '\w scans'
_diffrn_radiation_monochromator mirror
_diffrn_radiation_type CuK\a
_diffrn_radiation_wavelength 1.54184
_diffrn_reflns_av_R_equivalents 0.0214
_diffrn_reflns_av_unetI/netI 0.0264
_diffrn_reflns_Laue_measured_fraction_full 0.981
_diffrn_reflns_Laue_measured_fraction_max 0.954
_diffrn_reflns_limit_h_max 11
_diffrn_reflns_limit_h_min -11
_diffrn_reflns_limit_k_max 16
_diffrn_reflns_limit_k_min -16
_diffrn_reflns_limit_l_max 22
_diffrn_reflns_limit_l_min -22
_diffrn_reflns_number 19226
_diffrn_reflns_point_group_measured_fraction_full 0.981
_diffrn_reflns_point_group_measured_fraction_max 0.954
_diffrn_reflns_theta_full 70
_diffrn_reflns_theta_max 76.351
_diffrn_reflns_theta_min 2.472
_exptl_absorpt_coefficient_mu 4.848
_exptl_absorpt_correction_T_max 1
_exptl_absorpt_correction_T_min 0.8173
_exptl_absorpt_correction_type multi-scan
_exptl_absorpt_process_details
;
        CrysAlisPro 1.171.40.45a (Rigaku Oxford Diffraction, 2019)
        Empirical absorption correction using spherical harmonics,
 implemented in SCALE3 ABSPACK scaling algorithm.
;
_exptl_crystal_colour yellow
_exptl_crystal_density_diffrn 1.486
_exptl_crystal_description prism
_exptl_crystal_F_000 1012
_exptl_crystal_size_max 0.296
_exptl_crystal_size_mid 0.151
_exptl_crystal_size_min 0.087
_refine_diff_density_max 1.229
_refine_diff_density_min -0.689
_refine_diff_density_rms 0.068
_refine_ls_extinction_method none
_refine_ls_goodness_of_fit_ref 1.061
_refine_ls_hydrogen_treatment constr
_refine_ls_matrix_type full
_refine_ls_number_parameters 582
_refine_ls_number_reflns 8795
_refine_ls_number_restraints 0
_refine_ls_restrained_S_all 1.061
_refine_ls_R_factor_all 0.055
_refine_ls_R_factor_gt 0.0525
_refine_ls_shift/su_max 0.001
_refine_ls_shift/su_mean 0
_refine_ls_structure_factor_coef Fsqd
_refine_ls_weighting_details 'w=1/[\s^2^(Fo^2^)+(0.0758P)^2^+2.1944P] where P=(Fo^2^+2Fc^2^)/3'
_refine_ls_weighting_scheme calc
_refine_ls_wR_factor_gt 0.1434
_refine_ls_wR_factor_ref 0.1459
_reflns_Friedel_coverage 0
_reflns_number_gt 8213
_reflns_number_total 8795
_reflns_threshold_expression 'I > 2\s(I)'
_cod_data_source_file d0cc04556j2.cif
_cod_data_source_block jma303-150k
_cod_depositor_comments 'Adding full bibliography for 7127062--7127065.cif.'
_cod_database_code 7127064
_shelx_shelxl_version_number 2018/3

loop_
_symmetry_equiv_pos_as_xyz
'x, y, z'
'-x, -y, -z'

loop_
_atom_site_label
_atom_site_type_symbol
_atom_site_fract_x
_atom_site_fract_y
_atom_site_fract_z
_atom_site_U_iso_or_equiv
_atom_site_adp_type
_atom_site_occupancy
_atom_site_site_symmetry_order
_atom_site_calc_flag
_atom_site_refinement_flags_posn
_atom_site_refinement_flags_adp
_atom_site_refinement_flags_occupancy
_atom_site_disorder_assembly
_atom_site_disorder_group
C1 C 1.0164(2) 0.09215(16) 0.60660(12) 0.0253(4) Uani 1 1 d . . . . .
C2 C 1.1230(2) 0.05444(17) 0.55674(13) 0.0287(4) Uani 1 1 d . . . . .
H2 H 1.106912 0.06313 0.505702 0.034 Uiso 1 1 calc R U . . .
C3 C 1.2518(2) 0.00446(19) 0.58278(14) 0.0338(5) Uani 1 1 d . . . . .
H3 H 1.32273 -0.021071 0.54962 0.041 Uiso 1 1 calc R U . . .
C4 C 1.2749(3) -0.0074(3) 0.65887(16) 0.0468(7) Uani 1 1 d . . . . .
H4 H 1.361135 -0.042065 0.676874 0.056 Uiso 1 1 calc R U . . .
C5 C 1.1712(3) 0.0316(3) 0.70811(14) 0.0441(6) Uani 1 1 d . . . . .
H5 H 1.189484 0.023287 0.758913 0.053 Uiso 1 1 calc R U . . .
C6 C 1.0384(2) 0.08362(18) 0.68372(12) 0.0294(4) Uani 1 1 d . . . . .
C7 C 0.9274(2) 0.12328(18) 0.73703(12) 0.0275(4) Uani 1 1 d . . . . .
C8 C 0.7832(2) 0.15999(16) 0.71482(11) 0.0239(4) Uani 1 1 d . . . . .
C9 C 0.7405(2) 0.17593(16) 0.63908(11) 0.0227(4) Uani 1 1 d . . . . .
C10 C 0.6008(2) 0.21853(16) 0.61992(11) 0.0230(4) Uani 1 1 d . . . . .
C11 C 0.4969(2) 0.23813(16) 0.67644(11) 0.0251(4) Uani 1 1 d . . . . .
H11 H 0.402201 0.261949 0.663903 0.03 Uiso 1 1 calc R U . . .
C12 C 0.5330(2) 0.22260(16) 0.75078(11) 0.0253(4) Uani 1 1 d . . . . .
C13 C 0.6760(2) 0.18710(16) 0.77053(11) 0.0244(4) Uani 1 1 d . . . . .
C14 C 0.7135(2) 0.18010(17) 0.84619(12) 0.0280(4) Uani 1 1 d . . . . .
C15 C 0.8551(3) 0.1516(2) 0.86528(12) 0.0344(5) Uani 1 1 d . . . . .
H15 H 0.880851 0.150761 0.91464 0.041 Uiso 1 1 calc R U . . .
C16 C 0.9599(3) 0.1242(2) 0.81175(13) 0.0344(5) Uani 1 1 d . . . . .
H16 H 1.054892 0.105873 0.826139 0.041 Uiso 1 1 calc R U . . .
C17 C 0.6043(3) 0.20773(18) 0.90435(12) 0.0313(5) Uani 1 1 d . . . . .
C18 C 0.4201(3) 0.24651(18) 0.80847(12) 0.0304(5) Uani 1 1 d . . . . .
C19 C 0.3492(3) 0.2628(2) 0.94157(13) 0.0374(5) Uani 1 1 d . . . . .
H19 H 0.258163 0.277558 0.915112 0.045 Uiso 1 1 calc R U . . .
C20 C 0.3276(4) 0.1726(3) 0.99931(16) 0.0532(7) Uani 1 1 d . . . . .
H20A H 0.41611 0.153626 1.026417 0.064 Uiso 1 1 calc R U . . .
H20B H 0.251754 0.193413 1.034975 0.064 Uiso 1 1 calc R U . . .
C21 C 0.2884(5) 0.0807(3) 0.9672(2) 0.0668(10) Uani 1 1 d . . . . .
H21A H 0.203817 0.099374 0.937936 0.1 Uiso 1 1 calc R U . . .
H21B H 0.268775 0.029201 1.007138 0.1 Uiso 1 1 calc R U . . .
H21C H 0.367354 0.054822 0.936037 0.1 Uiso 1 1 calc R U . . .
C22 C 0.3690(5) 0.3598(3) 0.9738(2) 0.0676(10) Uani 1 1 d . . . . .
H22A H 0.283538 0.378191 1.004466 0.081 Uiso 1 1 calc R U . . .
H22B H 0.450411 0.345975 1.006604 0.081 Uiso 1 1 calc R U . . .
C23 C 0.3938(8) 0.4487(3) 0.9195(3) 0.104(2) Uani 1 1 d . . . . .
H23A H 0.484175 0.434891 0.892626 0.156 Uiso 1 1 calc R U . . .
H23B H 0.396681 0.507282 0.945562 0.156 Uiso 1 1 calc R U . . .
H23C H 0.316565 0.461543 0.88492 0.156 Uiso 1 1 calc R U . . .
C24 C 0.7583(2) 0.50706(16) 0.49729(12) 0.0262(4) Uani 1 1 d . . . . .
C25 C 0.8388(3) 0.57148(18) 0.53039(13) 0.0324(5) Uani 1 1 d . . . . .
H25 H 0.845829 0.565243 0.582098 0.039 Uiso 1 1 calc R U . . .
C26 C 0.9078(3) 0.64419(19) 0.48593(15) 0.0368(5) Uani 1 1 d . . . . .
H26 H 0.960239 0.68781 0.507606 0.044 Uiso 1 1 calc R U . . .
C27 C 0.8985(3) 0.65202(19) 0.40866(15) 0.0370(5) Uani 1 1 d . . . . .
H27 H 0.947637 0.699383 0.378512 0.044 Uiso 1 1 calc R U . . .
C28 C 0.8167(3) 0.58979(18) 0.37653(13) 0.0315(5) Uani 1 1 d . . . . .
H28 H 0.811032 0.596445 0.324738 0.038 Uiso 1 1 calc R U . . .
C29 C 0.7416(2) 0.51653(16) 0.41988(12) 0.0263(4) Uani 1 1 d . . . . .
C30 C 0.6487(2) 0.45413(16) 0.38484(11) 0.0251(4) Uani 1 1 d . . . . .
C31 C 0.5922(2) 0.36783(16) 0.42580(11) 0.0227(4) Uani 1 1 d . . . . .
C32 C 0.6128(2) 0.33817(16) 0.50358(11) 0.0221(4) Uani 1 1 d . . . . .
C33 C 0.5667(2) 0.24804(16) 0.53945(11) 0.0227(4) Uani 1 1 d . . . . .
C34 C 0.4930(2) 0.18736(17) 0.49956(11) 0.0245(4) Uani 1 1 d . . . . .
H34 H 0.464923 0.126389 0.523134 0.029 Uiso 1 1 calc R U . . .
C35 C 0.4612(2) 0.21686(17) 0.42545(11) 0.0245(4) Uani 1 1 d . . . . .
C36 C 0.5090(2) 0.30691(16) 0.38827(11) 0.0235(4) Uani 1 1 d . . . . .
C37 C 0.4731(2) 0.33694(18) 0.31297(11) 0.0271(4) Uani 1 1 d . . . . .
C38 C 0.5253(3) 0.42188(19) 0.27515(12) 0.0311(5) Uani 1 1 d . . . . .
H38 H 0.501145 0.441787 0.225656 0.037 Uiso 1 1 calc R U . . .
C39 C 0.6134(3) 0.47834(18) 0.30988(12) 0.0303(5) Uani 1 1 d . . . . .
H39 H 0.649947 0.533918 0.282382 0.036 Uiso 1 1 calc R U . . .
C40 C 0.3749(2) 0.28087(19) 0.27575(12) 0.0309(5) Uani 1 1 d . . . . .
C41 C 0.3810(2) 0.15112(19) 0.38571(12) 0.0289(5) Uani 1 1 d . . . . .
C42 C 0.2361(3) 0.1305(2) 0.27703(14) 0.0386(6) Uani 1 1 d . . . . .
H42 H 0.231185 0.067219 0.310425 0.046 Uiso 1 1 calc R U . . .
C43 C 0.2938(3) 0.0982(2) 0.20238(16) 0.0468(6) Uani 1 1 d . . . . .
H43A H 0.23654 0.04691 0.189129 0.056 Uiso 1 1 calc R U . . .
H43B H 0.278824 0.156564 0.164844 0.056 Uiso 1 1 calc R U . . .
C44 C 0.4495(3) 0.0565(3) 0.19841(18) 0.0521(7) Uani 1 1 d . . . . .
H44A H 0.508735 0.109752 0.203083 0.078 Uiso 1 1 calc R U . . .
H44B H 0.471487 0.030236 0.151265 0.078 Uiso 1 1 calc R U . . .
H44C H 0.468594 0.00281 0.238336 0.078 Uiso 1 1 calc R U . . .
C45 C 0.0832(3) 0.1826(2) 0.27404(17) 0.0474(7) Uani 1 1 d . . . . .
H45A H 0.082175 0.243552 0.2387 0.057 Uiso 1 1 calc R U . . .
H45B H 0.022701 0.137699 0.254661 0.057 Uiso 1 1 calc R U . . .
C46 C 0.0163(4) 0.2121(3) 0.34688(18) 0.0596(9) Uani 1 1 d . . . . .
H46A H 0.009613 0.152002 0.381409 0.089 Uiso 1 1 calc R U . . .
H46B H -0.078794 0.247086 0.338707 0.089 Uiso 1 1 calc R U . . .
H46C H 0.075311 0.256095 0.367156 0.089 Uiso 1 1 calc R U . . .
C47 C 0.8401(3) 0.2405(3) 0.08867(19) 0.0543(8) Uani 1 1 d . . . . .
H47 H 0.772433 0.24915 0.047732 0.065 Uiso 1 1 calc R U . . .
C48 C 0.8694(4) 0.4855(3) 0.81250(18) 0.0541(8) Uani 1 1 d . . . . .
H48A H 0.797602 0.544217 0.818608 0.065 Uiso 0.603(2) 1 calc R U P A 1
H48B H 0.868921 0.55941 0.801696 0.065 Uiso 0.397(2) 1 calc R U P A 2
N1 N 0.4626(2) 0.23651(15) 0.88295(10) 0.0303(4) Uani 1 1 d . . . . .
N2 N 0.3354(2) 0.19032(16) 0.31328(10) 0.0314(4) Uani 1 1 d . . . . .
O1 O 0.6363(2) 0.20476(16) 0.96957(9) 0.0426(4) Uani 1 1 d . . . . .
O2 O 0.29521(19) 0.27485(17) 0.79220(9) 0.0458(5) Uani 1 1 d . . . . .
O3 O 0.3290(2) 0.31246(15) 0.21368(9) 0.0398(4) Uani 1 1 d . . . . .
O4 O 0.3543(2) 0.06727(14) 0.41349(9) 0.0372(4) Uani 1 1 d . . . . .
S1 S 0.85764(5) 0.14946(4) 0.56434(3) 0.02502(13) Uani 1 1 d . . . . .
S2 S 0.68720(6) 0.41416(4) 0.56044(3) 0.02692(13) Uani 1 1 d . . . . .
Cl1 Cl 0.74178(10) 0.26002(9) 0.17243(6) 0.0765(3) Uani 1 1 d . . . . .
Cl2 Cl 0.93169(10) 0.11707(7) 0.09385(5) 0.0640(2) Uani 1 1 d . . . . .
Cl3 Cl 0.96493(12) 0.32984(8) 0.06969(6) 0.0793(3) Uani 1 1 d . . . . .
Cl4 Cl 0.80729(10) 0.42306(7) 0.74199(5) 0.0614(2) Uani 1 1 d . . . . .
Cl5A Cl 1.03640(16) 0.53789(11) 0.77263(9) 0.0640(4) Uani 0.603(2) 1 d . . P A 1
Cl5B Cl 1.0368(2) 0.4164(2) 0.83494(13) 0.0677(7) Uani 0.397(2) 1 d . . P A 2
Cl6A Cl 0.8962(2) 0.42583(13) 0.89705(8) 0.0794(6) Uani 0.603(2) 1 d . . P A 1
Cl6B Cl 0.7445(3) 0.43886(17) 0.89473(11) 0.0616(6) Uani 0.397(2) 1 d . . P A 2

loop_
_atom_site_aniso_label
_atom_site_aniso_U_11
_atom_site_aniso_U_22
_atom_site_aniso_U_33
_atom_site_aniso_U_23
_atom_site_aniso_U_13
_atom_site_aniso_U_12
C1 0.0235(9) 0.0281(10) 0.0248(10) -0.0020(8) -0.0008(8) -0.0061(8)
C2 0.0265(10) 0.0333(11) 0.0267(10) -0.0032(9) 0.0007(8) -0.0063(9)
C3 0.0248(10) 0.0414(13) 0.0339(12) -0.0038(10) 0.0036(9) -0.0006(9)
C4 0.0259(11) 0.072(2) 0.0377(13) -0.0013(13) -0.0040(10) 0.0112(12)
C5 0.0298(12) 0.0711(19) 0.0278(12) -0.0012(12) -0.0059(9) 0.0065(12)
C6 0.0248(10) 0.0381(12) 0.0248(10) -0.0014(9) -0.0020(8) -0.0032(9)
C7 0.0259(10) 0.0356(11) 0.0208(10) -0.0014(8) -0.0038(8) -0.0032(9)
C8 0.0253(10) 0.0278(10) 0.0191(9) -0.0016(8) -0.0025(8) -0.0050(8)
C9 0.0244(9) 0.0261(10) 0.0181(9) -0.0017(7) -0.0008(7) -0.0054(8)
C10 0.0256(10) 0.0266(10) 0.0173(9) -0.0016(7) -0.0026(7) -0.0051(8)
C11 0.0243(10) 0.0296(10) 0.0206(9) -0.0014(8) -0.0024(8) -0.0006(8)
C12 0.0285(10) 0.0282(10) 0.0188(9) -0.0023(8) -0.0001(8) -0.0024(8)
C13 0.0281(10) 0.0278(10) 0.0176(9) -0.0014(8) -0.0025(8) -0.0048(8)
C14 0.0327(11) 0.0325(11) 0.0189(9) -0.0028(8) -0.0021(8) -0.0040(9)
C15 0.0363(12) 0.0474(14) 0.0197(10) -0.0040(9) -0.0077(9) -0.0030(10)
C16 0.0284(11) 0.0500(14) 0.0246(11) -0.0044(10) -0.0084(9) -0.0006(10)
C17 0.0371(12) 0.0367(12) 0.0200(10) -0.0034(9) -0.0014(9) -0.0040(9)
C18 0.0329(11) 0.0364(12) 0.0201(10) -0.0008(9) 0.0005(9) 0.0011(9)
C19 0.0427(13) 0.0452(14) 0.0215(10) -0.0051(10) 0.0058(9) 0.0058(11)
C20 0.0542(17) 0.067(2) 0.0354(14) 0.0000(13) 0.0046(12) -0.0009(15)
C21 0.089(3) 0.059(2) 0.0546(19) -0.0072(16) 0.0188(18) -0.0240(19)
C22 0.087(3) 0.057(2) 0.058(2) -0.0206(16) 0.0178(18) -0.0015(18)
C23 0.192(6) 0.047(2) 0.069(3) -0.0072(19) 0.011(3) -0.003(3)
C24 0.0273(10) 0.0253(10) 0.0256(10) -0.0037(8) 0.0009(8) -0.0005(8)
C25 0.0367(12) 0.0318(11) 0.0301(11) -0.0076(9) -0.0001(9) -0.0056(9)
C26 0.0415(13) 0.0311(12) 0.0401(13) -0.0077(10) -0.0004(10) -0.0101(10)
C27 0.0408(13) 0.0312(12) 0.0388(13) 0.0008(10) 0.0023(10) -0.0089(10)
C28 0.0329(11) 0.0308(11) 0.0293(11) 0.0017(9) 0.0003(9) -0.0026(9)
C29 0.0253(10) 0.0251(10) 0.0270(10) -0.0018(8) 0.0004(8) 0.0016(8)
C30 0.0244(9) 0.0280(10) 0.0214(10) -0.0016(8) 0.0004(8) 0.0020(8)
C31 0.0204(9) 0.0277(10) 0.0185(9) -0.0023(8) -0.0008(7) 0.0030(8)
C32 0.0195(9) 0.0269(10) 0.0198(9) -0.0041(8) -0.0017(7) 0.0002(7)
C33 0.0206(9) 0.0297(10) 0.0174(9) -0.0023(8) -0.0011(7) -0.0004(8)
C34 0.0234(9) 0.0300(10) 0.0197(9) -0.0008(8) -0.0011(7) -0.0036(8)
C35 0.0212(9) 0.0322(11) 0.0200(9) -0.0037(8) -0.0023(7) -0.0014(8)
C36 0.0203(9) 0.0310(10) 0.0179(9) -0.0029(8) -0.0012(7) 0.0022(8)
C37 0.0255(10) 0.0354(11) 0.0192(9) -0.0024(8) -0.0029(8) 0.0017(9)
C38 0.0335(11) 0.0393(12) 0.0184(9) 0.0015(9) -0.0035(8) 0.0010(9)
C39 0.0333(11) 0.0321(11) 0.0235(10) 0.0033(8) 0.0003(8) -0.0021(9)
C40 0.0286(10) 0.0427(13) 0.0209(10) -0.0045(9) -0.0053(8) 0.0009(9)
C41 0.0258(10) 0.0416(13) 0.0199(10) -0.0044(9) -0.0034(8) -0.0051(9)
C42 0.0387(13) 0.0527(15) 0.0275(11) -0.0044(10) -0.0130(10) -0.0137(11)
C43 0.0530(16) 0.0486(15) 0.0429(15) -0.0123(12) -0.0081(12) -0.0127(13)
C44 0.0528(17) 0.0571(18) 0.0501(16) -0.0184(14) -0.0068(13) -0.0076(14)
C45 0.0410(14) 0.0593(17) 0.0450(15) -0.0055(13) -0.0086(12) -0.0155(13)
C46 0.0452(16) 0.093(3) 0.0436(16) -0.0134(16) -0.0017(13) -0.0142(16)
C47 0.0493(16) 0.0628(19) 0.0526(17) -0.0158(15) -0.0191(14) 0.0024(14)
C48 0.0537(17) 0.0607(19) 0.0480(16) -0.0197(14) -0.0102(13) 0.0101(14)
N1 0.0358(10) 0.0367(10) 0.0167(8) -0.0020(7) 0.0019(7) 0.0010(8)
N2 0.0318(9) 0.0434(11) 0.0208(9) -0.0039(8) -0.0075(7) -0.0085(8)
O1 0.0443(10) 0.0665(12) 0.0175(7) -0.0090(8) -0.0032(7) -0.0037(9)
O2 0.0332(9) 0.0749(14) 0.0235(8) -0.0018(8) 0.0015(7) 0.0140(9)
O3 0.0458(10) 0.0501(11) 0.0232(8) 0.0006(7) -0.0143(7) -0.0035(8)
O4 0.0445(9) 0.0414(9) 0.0289(8) -0.0006(7) -0.0088(7) -0.0187(8)
S1 0.0232(2) 0.0341(3) 0.0176(2) -0.00333(19) -0.00101(17) -0.00158(19)
S2 0.0332(3) 0.0299(3) 0.0190(2) -0.00414(19) -0.00168(19) -0.0073(2)
Cl1 0.0505(4) 0.0944(7) 0.0895(7) -0.0362(6) 0.0134(4) -0.0092(4)
Cl2 0.0699(5) 0.0602(5) 0.0630(5) -0.0190(4) -0.0124(4) 0.0039(4)
Cl3 0.0811(6) 0.0727(6) 0.0814(7) 0.0063(5) 0.0002(5) -0.0131(5)
Cl4 0.0680(5) 0.0665(5) 0.0551(4) -0.0199(4) -0.0093(4) -0.0142(4)
Cl5A 0.0627(8) 0.0553(7) 0.0793(10) -0.0253(7) 0.0166(7) -0.0190(6)
Cl5B 0.0471(10) 0.0846(16) 0.0666(13) -0.0052(11) -0.0158(9) 0.0150(10)
Cl6A 0.1201(15) 0.0714(10) 0.0463(7) 0.0113(7) -0.0174(8) -0.0206(9)
Cl6B 0.0771(14) 0.0627(12) 0.0400(9) -0.0046(8) 0.0138(9) 0.0060(10)

loop_
_atom_type_symbol
_atom_type_description
_atom_type_scat_dispersion_real
_atom_type_scat_dispersion_imag
_atom_type_scat_source
C C 0.0181 0.0091 'International Tables Vol C Tables 4.2.6.8 and 6.1.1.4'
H H 0 0 'International Tables Vol C Tables 4.2.6.8 and 6.1.1.4'
N N 0.0311 0.018 'International Tables Vol C Tables 4.2.6.8 and 6.1.1.4'
O O 0.0492 0.0322 'International Tables Vol C Tables 4.2.6.8 and 6.1.1.4'
S S 0.3331 0.5567 'International Tables Vol C Tables 4.2.6.8 and 6.1.1.4'
Cl Cl 0.3639 0.7018 'International Tables Vol C Tables 4.2.6.8 and 6.1.1.4'

loop_
_geom_angle_atom_site_label_1
_geom_angle_atom_site_label_2
_geom_angle_atom_site_label_3
_geom_angle
_geom_angle_site_symmetry_1
_geom_angle_site_symmetry_3
_geom_angle_publ_flag
C2 C1 C6 121.6(2) . . ?
C2 C1 S1 114.17(16) . . ?
C6 C1 S1 124.24(17) . . ?
C3 C2 C1 120.3(2) . . ?
C3 C2 H2 119.9 . . ?
C1 C2 H2 119.9 . . ?
C2 C3 C4 119.3(2) . . ?
C2 C3 H3 120.3 . . ?
C4 C3 H3 120.3 . . ?
C5 C4 C3 120.6(2) . . ?
C5 C4 H4 119.7 . . ?
C3 C4 H4 119.7 . . ?
C4 C5 C6 121.8(2) . . ?
C4 C5 H5 119.1 . . ?
C6 C5 H5 119.1 . . ?
C1 C6 C5 116.3(2) . . ?
C1 C6 C7 122.3(2) . . ?
C5 C6 C7 121.3(2) . . ?
C16 C7 C8 118.0(2) . . ?
C16 C7 C6 120.3(2) . . ?
C8 C7 C6 121.69(19) . . ?
C9 C8 C13 117.07(19) . . ?
C9 C8 C7 123.73(19) . . ?
C13 C8 C7 119.14(18) . . ?
C10 C9 C8 121.50(18) . . ?
C10 C9 S1 115.32(15) . . ?
C8 C9 S1 123.13(16) . . ?
C11 C10 C9 119.45(18) . . ?
C11 C10 C33 120.75(18) . . ?
C9 C10 C33 119.70(18) . . ?
C12 C11 C10 120.85(19) . . ?
C12 C11 H11 119.6 . . ?
C10 C11 H11 119.6 . . ?
C11 C12 C13 120.18(19) . . ?
C11 C12 C18 118.87(19) . . ?
C13 C12 C18 120.93(19) . . ?
C12 C13 C14 119.26(19) . . ?
C12 C13 C8 120.64(18) . . ?
C14 C13 C8 120.09(19) . . ?
C15 C14 C13 119.6(2) . . ?
C15 C14 C17 119.6(2) . . ?
C13 C14 C17 120.8(2) . . ?
C14 C15 C16 120.8(2) . . ?
C14 C15 H15 119.6 . . ?
C16 C15 H15 119.6 . . ?
C15 C16 C7 122.2(2) . . ?
C15 C16 H16 118.9 . . ?
C7 C16 H16 118.9 . . ?
O1 C17 N1 120.7(2) . . ?
O1 C17 C14 121.3(2) . . ?
N1 C17 C14 117.94(19) . . ?
O2 C18 N1 121.1(2) . . ?
O2 C18 C12 121.5(2) . . ?
N1 C18 C12 117.38(19) . . ?
N1 C19 C22 113.0(2) . . ?
N1 C19 C20 112.2(2) . . ?
C22 C19 C20 114.7(2) . . ?
N1 C19 H19 105.3 . . ?
C22 C19 H19 105.3 . . ?
C20 C19 H19 105.3 . . ?
C21 C20 C19 114.4(3) . . ?
C21 C20 H20A 108.7 . . ?
C19 C20 H20A 108.7 . . ?
C21 C20 H20B 108.7 . . ?
C19 C20 H20B 108.7 . . ?
H20A C20 H20B 107.6 . . ?
C20 C21 H21A 109.5 . . ?
C20 C21 H21B 109.5 . . ?
H21A C21 H21B 109.5 . . ?
C20 C21 H21C 109.5 . . ?
H21A C21 H21C 109.5 . . ?
H21B C21 H21C 109.5 . . ?
C23 C22 C19 116.4(3) . . ?
C23 C22 H22A 108.2 . . ?
C19 C22 H22A 108.2 . . ?
C23 C22 H22B 108.2 . . ?
C19 C22 H22B 108.2 . . ?
H22A C22 H22B 107.4 . . ?
C22 C23 H23A 109.5 . . ?
C22 C23 H23B 109.5 . . ?
H23A C23 H23B 109.5 . . ?
C22 C23 H23C 109.5 . . ?
H23A C23 H23C 109.5 . . ?
H23B C23 H23C 109.5 . . ?
C29 C24 C25 121.6(2) . . ?
C29 C24 S2 124.16(17) . . ?
C25 C24 S2 114.17(17) . . ?
C26 C25 C24 119.7(2) . . ?
C26 C25 H25 120.1 . . ?
C24 C25 H25 120.1 . . ?
C25 C26 C27 119.8(2) . . ?
C25 C26 H26 120.1 . . ?
C27 C26 H26 120.1 . . ?
C28 C27 C26 120.2(2) . . ?
C28 C27 H27 119.9 . . ?
C26 C27 H27 119.9 . . ?
C27 C28 C29 121.8(2) . . ?
C27 C28 H28 119.1 . . ?
C29 C28 H28 119.1 . . ?
C24 C29 C28 116.7(2) . . ?
C24 C29 C30 122.18(19) . . ?
C28 C29 C30 121.1(2) . . ?
C39 C30 C31 118.0(2) . . ?
C39 C30 C29 120.3(2) . . ?
C31 C30 C29 121.68(18) . . ?
C32 C31 C36 116.76(19) . . ?
C32 C31 C30 123.78(19) . . ?
C36 C31 C30 119.45(18) . . ?
C33 C32 C31 121.48(18) . . ?
C33 C32 S2 115.93(15) . . ?
C31 C32 S2 122.50(16) . . ?
C34 C33 C32 119.75(18) . . ?
C34 C33 C10 121.83(18) . . ?
C32 C33 C10 118.41(18) . . ?
C35 C34 C33 120.8(2) . . ?
C35 C34 H34 119.6 . . ?
C33 C34 H34 119.6 . . ?
C34 C35 C36 120.00(19) . . ?
C34 C35 C41 118.97(19) . . ?
C36 C35 C41 121.01(19) . . ?
C35 C36 C37 119.22(19) . . ?
C35 C36 C31 120.91(18) . . ?
C37 C36 C31 119.9(2) . . ?
C38 C37 C36 119.6(2) . . ?
C38 C37 C40 119.8(2) . . ?
C36 C37 C40 120.5(2) . . ?
C37 C38 C39 120.9(2) . . ?
C37 C38 H38 119.5 . . ?
C39 C38 H38 119.5 . . ?
C38 C39 C30 122.0(2) . . ?
C38 C39 H39 119 . . ?
C30 C39 H39 119 . . ?
O3 C40 N2 120.6(2) . . ?
O3 C40 C37 121.5(2) . . ?
N2 C40 C37 117.92(19) . . ?
O4 C41 N2 120.9(2) . . ?
O4 C41 C35 122.2(2) . . ?
N2 C41 C35 116.8(2) . . ?
N2 C42 C45 112.1(2) . . ?
N2 C42 C43 113.8(2) . . ?
C45 C42 C43 113.0(2) . . ?
N2 C42 H42 105.7 . . ?
C45 C42 H42 105.7 . . ?
C43 C42 H42 105.7 . . ?
C44 C43 C42 116.3(2) . . ?
C44 C43 H43A 108.2 . . ?
C42 C43 H43A 108.2 . . ?
C44 C43 H43B 108.2 . . ?
C42 C43 H43B 108.2 . . ?
H43A C43 H43B 107.4 . . ?
C43 C44 H44A 109.5 . . ?
C43 C44 H44B 109.5 . . ?
H44A C44 H44B 109.5 . . ?
C43 C44 H44C 109.5 . . ?
H44A C44 H44C 109.5 . . ?
H44B C44 H44C 109.5 . . ?
C46 C45 C42 115.9(2) . . ?
C46 C45 H45A 108.3 . . ?
C42 C45 H45A 108.3 . . ?
C46 C45 H45B 108.3 . . ?
C42 C45 H45B 108.3 . . ?
H45A C45 H45B 107.4 . . ?
C45 C46 H46A 109.5 . . ?
C45 C46 H46B 109.5 . . ?
H46A C46 H46B 109.5 . . ?
C45 C46 H46C 109.5 . . ?
H46A C46 H46C 109.5 . . ?
H46B C46 H46C 109.5 . . ?
Cl3 C47 Cl2 109.54(18) . . ?
Cl3 C47 Cl1 110.23(18) . . ?
Cl2 C47 Cl1 110.8(2) . . ?
Cl3 C47 H47 108.7 . . ?
Cl2 C47 H47 108.7 . . ?
Cl1 C47 H47 108.7 . . ?
Cl6A C48 Cl4 120.8(2) . . ?
Cl4 C48 Cl5B 104.10(18) . . ?
Cl6A C48 Cl5A 110.8(2) . . ?
Cl4 C48 Cl5A 105.53(17) . . ?
Cl4 C48 Cl6B 99.59(19) . . ?
Cl5B C48 Cl6B 102.5(2) . . ?
Cl6A C48 H48A 106.3 . . ?
Cl4 C48 H48A 106.3 . . ?
Cl5A C48 H48A 106.3 . . ?
Cl4 C48 H48B 116.1 . . ?
Cl5B C48 H48B 116.1 . . ?
Cl6B C48 H48B 116.1 . . ?
C17 N1 C18 123.52(19) . . ?
C17 N1 C19 118.80(18) . . ?
C18 N1 C19 117.63(19) . . ?
C40 N2 C41 123.47(19) . . ?
C40 N2 C42 119.57(19) . . ?
C41 N2 C42 116.9(2) . . ?
C9 S1 C1 103.96(10) . . ?
C32 S2 C24 103.90(10) . . ?

loop_
_geom_bond_atom_site_label_1
_geom_bond_atom_site_label_2
_geom_bond_distance
_geom_bond_site_symmetry_2
_geom_bond_publ_flag
C1 C2 1.396(3) . ?
C1 C6 1.403(3) . ?
C1 S1 1.747(2) . ?
C2 C3 1.376(3) . ?
C2 H2 0.93 . ?
C3 C4 1.385(4) . ?
C3 H3 0.93 . ?
C4 C5 1.377(4) . ?
C4 H4 0.93 . ?
C5 C6 1.407(3) . ?
C5 H5 0.93 . ?
C6 C7 1.471(3) . ?
C7 C16 1.395(3) . ?
C7 C8 1.433(3) . ?
C8 C9 1.424(3) . ?
C8 C13 1.427(3) . ?
C9 C10 1.398(3) . ?
C9 S1 1.734(2) . ?
C10 C11 1.396(3) . ?
C10 C33 1.495(3) . ?
C11 C12 1.382(3) . ?
C11 H11 0.93 . ?
C12 C13 1.407(3) . ?
C12 C18 1.477(3) . ?
C13 C14 1.412(3) . ?
C14 C15 1.377(3) . ?
C14 C17 1.472(3) . ?
C15 C16 1.387(3) . ?
C15 H15 0.93 . ?
C16 H16 0.93 . ?
C17 O1 1.220(3) . ?
C17 N1 1.389(3) . ?
C18 O2 1.218(3) . ?
C18 N1 1.404(3) . ?
C19 N1 1.499(3) . ?
C19 C22 1.509(4) . ?
C19 C20 1.520(4) . ?
C19 H19 0.98 . ?
C20 C21 1.500(5) . ?
C20 H20A 0.97 . ?
C20 H20B 0.97 . ?
C21 H21A 0.96 . ?
C21 H21B 0.96 . ?
C21 H21C 0.96 . ?
C22 C23 1.476(6) . ?
C22 H22A 0.97 . ?
C22 H22B 0.97 . ?
C23 H23A 0.96 . ?
C23 H23B 0.96 . ?
C23 H23C 0.96 . ?
C24 C29 1.399(3) . ?
C24 C25 1.401(3) . ?
C24 S2 1.746(2) . ?
C25 C26 1.380(3) . ?
C25 H25 0.93 . ?
C26 C27 1.389(4) . ?
C26 H26 0.93 . ?
C27 C28 1.379(3) . ?
C27 H27 0.93 . ?
C28 C29 1.406(3) . ?
C28 H28 0.93 . ?
C29 C30 1.475(3) . ?
C30 C39 1.396(3) . ?
C30 C31 1.430(3) . ?
C31 C32 1.426(3) . ?
C31 C36 1.427(3) . ?
C32 C33 1.397(3) . ?
C32 S2 1.739(2) . ?
C33 C34 1.397(3) . ?
C34 C35 1.382(3) . ?
C34 H34 0.93 . ?
C35 C36 1.411(3) . ?
C35 C41 1.478(3) . ?
C36 C37 1.413(3) . ?
C37 C38 1.376(3) . ?
C37 C40 1.475(3) . ?
C38 C39 1.390(3) . ?
C38 H38 0.93 . ?
C39 H39 0.93 . ?
C40 O3 1.225(3) . ?
C40 N2 1.390(3) . ?
C41 O4 1.216(3) . ?
C41 N2 1.413(3) . ?
C42 N2 1.504(3) . ?
C42 C45 1.509(4) . ?
C42 C43 1.515(4) . ?
C42 H42 0.98 . ?
C43 C44 1.491(4) . ?
C43 H43A 0.97 . ?
C43 H43B 0.97 . ?
C44 H44A 0.96 . ?
C44 H44B 0.96 . ?
C44 H44C 0.96 . ?
C45 C46 1.499(4) . ?
C45 H45A 0.97 . ?
C45 H45B 0.97 . ?
C46 H46A 0.96 . ?
C46 H46B 0.96 . ?
C46 H46C 0.96 . ?
C47 Cl3 1.752(4) . ?
C47 Cl2 1.754(3) . ?
C47 Cl1 1.757(4) . ?
C47 H47 0.98 . ?
C48 Cl6A 1.648(4) . ?
C48 Cl4 1.750(3) . ?
C48 Cl5B 1.753(4) . ?
C48 Cl5A 1.857(4) . ?
C48 Cl6B 1.929(4) . ?
C48 H48A 0.98 . ?
C48 H48B 0.98 . ?
